data_1548592
loop_
_publ_author_name
'Shi, Yong-Gang'
'Wang, Jun-Wei'
'Li, Haijun'
'Hu, Guo-Fei'
'Li, Xue'
'Mellerup, Soren K.'
'Wang, Nan'
'Peng, Tai'
'Wang, Suning'

_publ_section_title
;
 A simple multi-responsive system based on aldehyde functionalized
 amino-boranes.
;
_journal_issue 7
_journal_name_full 'Chemical science'
_journal_page_first 1902
_journal_page_last 1911
_journal_paper_doi 10.1039/c7sc03617e
_journal_volume 9
_journal_year 2018
_chemical_formula_sum 'C27 H32 B N O'
_chemical_formula_weight 397.34
_space_group_crystal_system monoclinic
_space_group_IT_number 14
_space_group_name_Hall '-P 2yn'
_space_group_name_H-M_alt 'P 1 21/n 1'
_symmetry_space_group_name_Hall '-P 2yn'
_symmetry_space_group_name_H-M 'P 1 21/n 1'
_atom_sites_solution_hydrogens geom
_audit_creation_method SHELXL-2014/7
_audit_update_record
;
2017-08-14 deposited with the CCDC.
2018-01-04 downloaded from the CCDC.
;
_cell_angle_alpha 90
_cell_angle_beta 91.199(2)
_cell_angle_gamma 90
_cell_formula_units_Z 4
_cell_length_a 12.3452(6)
_cell_length_b 9.0371(5)
_cell_length_c 20.4924(10)
_cell_measurement_reflns_used 9929
_cell_measurement_temperature 180(2)
_cell_measurement_theta_max 29.89
_cell_measurement_theta_min 2.46
_cell_volume 2285.7(2)
_computing_cell_refinement 'Bruker SAINT'
_computing_data_collection 'Bruker APEX2'
_computing_data_reduction 'Bruker SAINT'
_computing_molecular_graphics 'Bruker SHELXTL'
_computing_publication_material 'Bruker SHELXTL'
_computing_structure_refinement 'SHELXL-2014/7 (Sheldrick, 2014)'
_computing_structure_solution 'SHELXS-97 (Sheldrick 2008)'
_diffrn_ambient_temperature 180(2)
_diffrn_measured_fraction_theta_full 0.997
_diffrn_measured_fraction_theta_max 0.998
_diffrn_measurement_device_type 'Bruker APEX-II CCD'
_diffrn_measurement_method '\f and \w scans'
_diffrn_radiation_type MoK\a
_diffrn_radiation_wavelength 0.71073
_diffrn_reflns_av_R_equivalents 0.0832
_diffrn_reflns_av_unetI/netI 0.0677
_diffrn_reflns_Laue_measured_fraction_full 0.997
_diffrn_reflns_Laue_measured_fraction_max 0.998
_diffrn_reflns_limit_h_max 17
_diffrn_reflns_limit_h_min -17
_diffrn_reflns_limit_k_max 12
_diffrn_reflns_limit_k_min -12
_diffrn_reflns_limit_l_max 27
_diffrn_reflns_limit_l_min -29
_diffrn_reflns_number 43562
_diffrn_reflns_point_group_measured_fraction_full 0.997
_diffrn_reflns_point_group_measured_fraction_max 0.998
_diffrn_reflns_theta_full 25.242
_diffrn_reflns_theta_max 30.508
_diffrn_reflns_theta_min 2.463
_exptl_absorpt_coefficient_mu 0.068
_exptl_absorpt_correction_T_max 0.985
_exptl_absorpt_correction_T_min 0.979
_exptl_absorpt_correction_type multi-scan
_exptl_crystal_colour yellow
_exptl_crystal_density_diffrn 1.155
_exptl_crystal_description block
_exptl_crystal_F_000 856
_exptl_crystal_size_max 0.320
_exptl_crystal_size_mid 0.230
_exptl_crystal_size_min 0.220
_refine_diff_density_max 0.278
_refine_diff_density_min -0.261
_refine_diff_density_rms 0.053
_refine_ls_extinction_method none
_refine_ls_goodness_of_fit_ref 1.072
_refine_ls_hydrogen_treatment constr
_refine_ls_matrix_type full
_refine_ls_number_parameters 279
_refine_ls_number_reflns 6954
_refine_ls_number_restraints 0
_refine_ls_restrained_S_all 1.072
_refine_ls_R_factor_all 0.0913
_refine_ls_R_factor_gt 0.0610
_refine_ls_shift/su_max 0.000
_refine_ls_shift/su_mean 0.000
_refine_ls_structure_factor_coef Fsqd
_refine_ls_weighting_details 'w=1/[\s^2^(Fo^2^)+(0.0700P)^2^+0.6670P] where P=(Fo^2^+2Fc^2^)/3'
_refine_ls_weighting_scheme calc
_refine_ls_wR_factor_gt 0.1538
_refine_ls_wR_factor_ref 0.1686
_reflns_Friedel_coverage 0.000
_reflns_number_gt 4901
_reflns_number_total 6954
_reflns_threshold_expression 'I > 2\s(I)'
_cod_data_source_file c7sc03617e2.cif
_cod_data_source_block sy10
_cod_depositor_comments
;

2019-03-17
Changing absurd original Z value and formula.                 miguel

 Adding full bibliography for 1548590--1548593.cif.
;
_cod_original_formula_sum 'C3.09 H3.66 B0.11 N0.11 O0.11'
_cod_original_formula_units_Z 35
_cod_original_formula_weight 45.41
_cod_database_code 1548592
_shelx_shelxl_version_number 2014/7
_shelx_space_group_comment
; 
The symmetry employed for this shelxl refinement is uniquely defined 
by the following loop, which should always be used as a source of 
symmetry information in preference to the above space-group names. 
They are only intended as comments. 
;
_shelx_estimated_absorpt_t_min 0.979
_shelx_estimated_absorpt_t_max 0.985

loop_
_space_group_symop_operation_xyz
'x, y, z'
'-x+1/2, y+1/2, -z+1/2'
'-x, -y, -z'
'x-1/2, -y-1/2, z-1/2'

loop_
_atom_site_label
_atom_site_type_symbol
_atom_site_fract_x
_atom_site_fract_y
_atom_site_fract_z
_atom_site_U_iso_or_equiv
_atom_site_adp_type
_atom_site_occupancy
_atom_site_site_symmetry_order
_atom_site_calc_flag
_atom_site_refinement_flags_posn
_atom_site_refinement_flags_adp
B1 B 0.70241(13) 0.32460(17) 0.43380(7) 0.0231(3) Uani 1 1 d . .
O1 O 0.75696(12) 0.58648(13) 0.60783(6) 0.0522(4) Uani 1 1 d . .
N1 N 0.83940(12) 0.06156(15) 0.68021(6) 0.0349(3) Uani 1 1 d . .
C1 C 0.73005(13) 0.50669(16) 0.56331(7) 0.0298(3) Uani 1 1 d . .
H1 H 0.6922 0.5502 0.5273 0.036 Uiso 1 1 calc R U
C2 C 0.75170(11) 0.34545(15) 0.56067(6) 0.0229(3) Uani 1 1 d . .
C3 C 0.73013(11) 0.26259(15) 0.50309(6) 0.0233(3) Uani 1 1 d . .
C4 C 0.74672(12) 0.10897(15) 0.50961(7) 0.0267(3) Uani 1 1 d . .
H4 H 0.7302 0.0477 0.4731 0.032 Uiso 1 1 calc R U
C5 C 0.78552(12) 0.04260(16) 0.56585(7) 0.0280(3) Uani 1 1 d . .
H5 H 0.7987 -0.0610 0.5662 0.034 Uiso 1 1 calc R U
C6 C 0.80591(11) 0.12619(16) 0.62286(7) 0.0257(3) Uani 1 1 d . .
C7 C 0.78729(11) 0.27984(16) 0.61849(7) 0.0253(3) Uani 1 1 d . .
H7 H 0.7994 0.3399 0.6560 0.030 Uiso 1 1 calc R U
C8 C 0.87047(16) 0.1495(2) 0.73644(8) 0.0423(4) Uani 1 1 d . .
H8A H 0.9306 0.2148 0.7252 0.064 Uiso 1 1 calc R U
H8B H 0.8933 0.0840 0.7723 0.064 Uiso 1 1 calc R U
H8C H 0.8086 0.2092 0.7500 0.064 Uiso 1 1 calc R U
C9 C 0.85819(17) -0.09588(19) 0.68356(9) 0.0470(5) Uani 1 1 d . .
H9A H 0.7940 -0.1485 0.6668 0.070 Uiso 1 1 calc R U
H9B H 0.8725 -0.1247 0.7290 0.070 Uiso 1 1 calc R U
H9C H 0.9208 -0.1214 0.6572 0.070 Uiso 1 1 calc R U
C10 C 0.74993(11) 0.47986(15) 0.41350(6) 0.0236(3) Uani 1 1 d . .
C11 C 0.68141(11) 0.59715(15) 0.39334(6) 0.0251(3) Uani 1 1 d . .
C12 C 0.56089(12) 0.57477(19) 0.38403(8) 0.0358(4) Uani 1 1 d . .
H12A H 0.5255 0.6710 0.3779 0.054 Uiso 1 1 calc R U
H12B H 0.5319 0.5260 0.4227 0.054 Uiso 1 1 calc R U
H12C H 0.5470 0.5128 0.3455 0.054 Uiso 1 1 calc R U
C13 C 0.72427(12) 0.73714(16) 0.38222(7) 0.0284(3) Uani 1 1 d . .
H13 H 0.6766 0.8164 0.3714 0.034 Uiso 1 1 calc R U
C14 C 0.83493(13) 0.76379(16) 0.38658(7) 0.0298(3) Uani 1 1 d . .
C15 C 0.88072(16) 0.91363(19) 0.37072(10) 0.0456(4) Uani 1 1 d . .
H15A H 0.9109 0.9117 0.3269 0.068 Uiso 1 1 calc R U
H15B H 0.9380 0.9388 0.4027 0.068 Uiso 1 1 calc R U
H15C H 0.8230 0.9880 0.3723 0.068 Uiso 1 1 calc R U
C16 C 0.90276(12) 0.64688(16) 0.40351(7) 0.0288(3) Uani 1 1 d . .
H16 H 0.9788 0.6630 0.4054 0.035 Uiso 1 1 calc R U
C17 C 0.86290(11) 0.50681(15) 0.41788(6) 0.0245(3) Uani 1 1 d . .
C18 C 0.94315(12) 0.38592(17) 0.43466(8) 0.0323(3) Uani 1 1 d . .
H18A H 0.9215 0.2944 0.4123 0.048 Uiso 1 1 calc R U
H18B H 0.9446 0.3695 0.4819 0.048 Uiso 1 1 calc R U
H18C H 1.0154 0.4154 0.4206 0.048 Uiso 1 1 calc R U
C19 C 0.63282(11) 0.22607(15) 0.38542(6) 0.0230(3) Uani 1 1 d . .
C21 C 0.66780(12) 0.19531(15) 0.32151(6) 0.0245(3) Uani 1 1 d . .
C22 C 0.76999(14) 0.2601(2) 0.29427(7) 0.0366(4) Uani 1 1 d . .
H22A H 0.7887 0.2073 0.2543 0.055 Uiso 1 1 calc R U
H22B H 0.8293 0.2501 0.3265 0.055 Uiso 1 1 calc R U
H22C H 0.7584 0.3651 0.2843 0.055 Uiso 1 1 calc R U
C23 C 0.60870(12) 0.10007(15) 0.28114(7) 0.0274(3) Uani 1 1 d . .
H23 H 0.6342 0.0796 0.2387 0.033 Uiso 1 1 calc R U
C24 C 0.51375(12) 0.03417(16) 0.30108(7) 0.0293(3) Uani 1 1 d . .
C25 C 0.45158(15) -0.0711(2) 0.25717(9) 0.0456(4) Uani 1 1 d . .
H25A H 0.4531 -0.0350 0.2121 0.068 Uiso 1 1 calc R U
H25B H 0.3763 -0.0772 0.2713 0.068 Uiso 1 1 calc R U
H25C H 0.4849 -0.1694 0.2596 0.068 Uiso 1 1 calc R U
C26 C 0.47692(12) 0.06793(16) 0.36292(7) 0.0292(3) Uani 1 1 d . .
H26 H 0.4108 0.0258 0.3769 0.035 Uiso 1 1 calc R U
C27 C 0.53426(11) 0.16178(16) 0.40494(7) 0.0259(3) Uani 1 1 d . .
C28 C 0.48396(13) 0.19743(19) 0.46977(8) 0.0341(3) Uani 1 1 d . .
H28A H 0.4969 0.3017 0.4805 0.051 Uiso 1 1 calc R U
H28B H 0.5166 0.1347 0.5039 0.051 Uiso 1 1 calc R U
H28C H 0.4058 0.1789 0.4669 0.051 Uiso 1 1 calc R U

loop_
_atom_site_aniso_label
_atom_site_aniso_U_11
_atom_site_aniso_U_22
_atom_site_aniso_U_33
_atom_site_aniso_U_23
_atom_site_aniso_U_13
_atom_site_aniso_U_12
B1 0.0265(7) 0.0234(7) 0.0195(7) -0.0020(6) 0.0009(5) 0.0005(6)
O1 0.0840(10) 0.0314(6) 0.0405(7) -0.0143(5) -0.0190(7) 0.0072(6)
N1 0.0471(8) 0.0298(7) 0.0275(6) 0.0062(5) -0.0083(5) 0.0009(6)
C1 0.0404(8) 0.0255(7) 0.0234(7) -0.0028(5) -0.0013(6) 0.0043(6)
C2 0.0264(6) 0.0218(6) 0.0206(6) -0.0016(5) -0.0003(5) -0.0007(5)
C3 0.0273(7) 0.0225(6) 0.0201(6) -0.0010(5) 0.0000(5) -0.0026(5)
C4 0.0339(7) 0.0227(6) 0.0234(6) -0.0022(5) 0.0004(5) -0.0031(6)
C5 0.0352(8) 0.0215(6) 0.0272(7) 0.0017(5) 0.0003(5) -0.0015(6)
C6 0.0262(7) 0.0273(7) 0.0237(6) 0.0041(5) -0.0010(5) -0.0022(5)
C7 0.0292(7) 0.0268(7) 0.0197(6) -0.0024(5) -0.0027(5) -0.0005(5)
C8 0.0529(10) 0.0468(10) 0.0268(8) 0.0001(7) -0.0104(7) 0.0078(8)
C9 0.0631(12) 0.0324(9) 0.0449(10) 0.0154(7) -0.0090(9) -0.0017(8)
C10 0.0286(7) 0.0246(6) 0.0174(6) -0.0016(5) -0.0021(5) -0.0015(5)
C11 0.0296(7) 0.0268(7) 0.0189(6) -0.0007(5) -0.0023(5) 0.0010(6)
C12 0.0295(8) 0.0354(8) 0.0423(9) -0.0022(7) -0.0060(6) 0.0037(6)
C13 0.0359(8) 0.0258(7) 0.0237(7) 0.0026(5) 0.0017(5) 0.0031(6)
C14 0.0389(8) 0.0252(7) 0.0255(7) 0.0025(6) 0.0048(6) -0.0025(6)
C15 0.0491(10) 0.0294(8) 0.0588(12) 0.0087(8) 0.0132(8) -0.0053(7)
C16 0.0307(7) 0.0291(7) 0.0266(7) 0.0002(6) 0.0016(5) -0.0050(6)
C17 0.0274(7) 0.0257(7) 0.0203(6) 0.0003(5) -0.0028(5) -0.0014(5)
C18 0.0293(7) 0.0315(8) 0.0358(8) 0.0023(6) -0.0040(6) 0.0016(6)
C19 0.0286(7) 0.0218(6) 0.0187(6) -0.0007(5) -0.0015(5) -0.0019(5)
C21 0.0320(7) 0.0228(6) 0.0188(6) 0.0010(5) -0.0008(5) -0.0011(5)
C22 0.0457(9) 0.0424(9) 0.0221(7) -0.0038(6) 0.0075(6) -0.0132(7)
C23 0.0364(8) 0.0259(7) 0.0199(6) -0.0039(5) -0.0027(5) 0.0019(6)
C24 0.0332(8) 0.0243(7) 0.0299(7) -0.0053(6) -0.0080(6) 0.0000(6)
C25 0.0475(10) 0.0445(10) 0.0443(10) -0.0164(8) -0.0097(8) -0.0098(8)
C26 0.0265(7) 0.0280(7) 0.0330(8) -0.0033(6) -0.0014(6) -0.0040(6)
C27 0.0283(7) 0.0245(6) 0.0248(7) -0.0013(5) -0.0005(5) -0.0010(5)
C28 0.0332(8) 0.0387(9) 0.0309(8) -0.0066(6) 0.0071(6) -0.0047(7)

loop_
_atom_type_symbol
_atom_type_description
_atom_type_scat_dispersion_real
_atom_type_scat_dispersion_imag
_atom_type_scat_source
C C 0.0033 0.0016 'International Tables Vol C Tables 4.2.6.8 and 6.1.1.4'
H H 0.0000 0.0000 'International Tables Vol C Tables 4.2.6.8 and 6.1.1.4'
B B 0.0013 0.0007 'International Tables Vol C Tables 4.2.6.8 and 6.1.1.4'
N N 0.0061 0.0033 'International Tables Vol C Tables 4.2.6.8 and 6.1.1.4'
O O 0.0106 0.0060 'International Tables Vol C Tables 4.2.6.8 and 6.1.1.4'

loop_
_geom_angle_atom_site_label_1
_geom_angle_atom_site_label_2
_geom_angle_atom_site_label_3
_geom_angle
C3 B1 C19 118.50(12)
C3 B1 C10 118.94(12)
C19 B1 C10 122.49(12)
C6 N1 C9 120.47(14)
C6 N1 C8 121.36(13)
C9 N1 C8 117.68(13)
O1 C1 C2 124.69(14)
O1 C1 H1 117.7
C2 C1 H1 117.7
C7 C2 C3 122.37(13)
C7 C2 C1 116.27(12)
C3 C2 C1 121.23(12)
C4 C3 C2 114.64(12)
C4 C3 B1 118.00(12)
C2 C3 B1 127.03(12)
C5 C4 C3 123.78(13)
C5 C4 H4 118.1
C3 C4 H4 118.1
C4 C5 C6 120.90(13)
C4 C5 H5 119.6
C6 C5 H5 119.6
N1 C6 C5 121.91(13)
N1 C6 C7 121.39(13)
C5 C6 C7 116.68(12)
C2 C7 C6 121.54(13)
C2 C7 H7 119.2
C6 C7 H7 119.2
N1 C8 H8A 109.5
N1 C8 H8B 109.5
H8A C8 H8B 109.5
N1 C8 H8C 109.5
H8A C8 H8C 109.5
H8B C8 H8C 109.5
N1 C9 H9A 109.5
N1 C9 H9B 109.5
H9A C9 H9B 109.5
N1 C9 H9C 109.5
H9A C9 H9C 109.5
H9B C9 H9C 109.5
C11 C10 C17 118.18(13)
C11 C10 B1 121.34(12)
C17 C10 B1 120.43(12)
C13 C11 C10 120.17(13)
C13 C11 C12 118.56(13)
C10 C11 C12 121.27(13)
C11 C12 H12A 109.5
C11 C12 H12B 109.5
H12A C12 H12B 109.5
C11 C12 H12C 109.5
H12A C12 H12C 109.5
H12B C12 H12C 109.5
C14 C13 C11 121.60(14)
C14 C13 H13 119.2
C11 C13 H13 119.2
C16 C14 C13 118.16(14)
C16 C14 C15 120.76(15)
C13 C14 C15 121.04(14)
C14 C15 H15A 109.5
C14 C15 H15B 109.5
H15A C15 H15B 109.5
C14 C15 H15C 109.5
H15A C15 H15C 109.5
H15B C15 H15C 109.5
C14 C16 C17 122.08(14)
C14 C16 H16 119.0
C17 C16 H16 119.0
C16 C17 C10 119.66(13)
C16 C17 C18 118.24(13)
C10 C17 C18 122.04(13)
C17 C18 H18A 109.5
C17 C18 H18B 109.5
H18A C18 H18B 109.5
C17 C18 H18C 109.5
H18A C18 H18C 109.5
H18B C18 H18C 109.5
C27 C19 C21 117.53(12)
C27 C19 B1 121.06(12)
C21 C19 B1 121.39(12)
C23 C21 C19 120.38(13)
C23 C21 C22 116.93(12)
C19 C21 C22 122.68(13)
C21 C22 H22A 109.5
C21 C22 H22B 109.5
H22A C22 H22B 109.5
C21 C22 H22C 109.5
H22A C22 H22C 109.5
H22B C22 H22C 109.5
C24 C23 C21 121.87(13)
C24 C23 H23 119.1
C21 C23 H23 119.1
C23 C24 C26 118.04(13)
C23 C24 C25 121.26(14)
C26 C24 C25 120.70(14)
C24 C25 H25A 109.5
C24 C25 H25B 109.5
H25A C25 H25B 109.5
C24 C25 H25C 109.5
H25A C25 H25C 109.5
H25B C25 H25C 109.5
C24 C26 C27 121.76(14)
C24 C26 H26 119.1
C27 C26 H26 119.1
C26 C27 C19 120.34(13)
C26 C27 C28 117.41(13)
C19 C27 C28 122.17(13)
C27 C28 H28A 109.5
C27 C28 H28B 109.5
H28A C28 H28B 109.5
C27 C28 H28C 109.5
H28A C28 H28C 109.5
H28B C28 H28C 109.5

loop_
_geom_bond_atom_site_label_1
_geom_bond_atom_site_label_2
_geom_bond_distance
B1 C3 1.558(2)
B1 C19 1.574(2)
B1 C10 1.580(2)
O1 C1 1.2041(18)
N1 C6 1.3685(18)
N1 C9 1.443(2)
N1 C8 1.445(2)
C1 C2 1.483(2)
C1 H1 0.9500
C2 C7 1.3881(19)
C2 C3 1.4180(18)
C3 C4 1.4092(19)
C4 C5 1.376(2)
C4 H4 0.9500
C5 C6 1.410(2)
C5 H5 0.9500
C6 C7 1.410(2)
C7 H7 0.9500
C8 H8A 0.9800
C8 H8B 0.9800
C8 H8C 0.9800
C9 H9A 0.9800
C9 H9B 0.9800
C9 H9C 0.9800
C10 C11 1.4125(19)
C10 C17 1.4168(19)
C11 C13 1.392(2)
C11 C12 1.510(2)
C12 H12A 0.9800
C12 H12B 0.9800
C12 H12C 0.9800
C13 C14 1.388(2)
C13 H13 0.9500
C14 C16 1.388(2)
C14 C15 1.505(2)
C15 H15A 0.9800
C15 H15B 0.9800
C15 H15C 0.9800
C16 C17 1.392(2)
C16 H16 0.9500
C17 C18 1.510(2)
C18 H18A 0.9800
C18 H18B 0.9800
C18 H18C 0.9800
C19 C27 1.4136(19)
C19 C21 1.4152(18)
C21 C23 1.3900(19)
C21 C22 1.508(2)
C22 H22A 0.9800
C22 H22B 0.9800
C22 H22C 0.9800
C23 C24 1.384(2)
C23 H23 0.9500
C24 C26 1.389(2)
C24 C25 1.508(2)
C25 H25A 0.9800
C25 H25B 0.9800
C25 H25C 0.9800
C26 C27 1.3916(19)
C26 H26 0.9500
C27 C28 1.513(2)
C28 H28A 0.9800
C28 H28B 0.9800
C28 H28C 0.9800
